data_4068353
loop_
_publ_author_name
'Partyka, David V.'
'Updegraff, James B.'
'Zeller, Matthias'
'Hunter, Allen D.'
'Gray, Thomas G.'

_publ_section_title
;
 Probing the Steric Limits of Carbon&#x2212;Gold Bond Formation:
 (Dialkylbiarylphosphine)gold(I) Aryls
;
_journal_issue 6
_journal_name_full Organometallics
_journal_page_first 1666
_journal_paper_doi 10.1021/om800746u
_journal_volume 28
_journal_year 2009
_chemical_formula_sum 'C36 H40 Au P'
_chemical_formula_weight 700.62
_chemical_name_systematic
;

 ?

;
_space_group_IT_number 14
_symmetry_cell_setting monoclinic
_symmetry_space_group_name_Hall '-P 2yn'
_symmetry_space_group_name_H-M 'P 1 21/n 1'
_atom_sites_solution_hydrogens geom
_atom_sites_solution_primary direct
_atom_sites_solution_secondary difmap
_audit_creation_method SHELXL-97
_cell_angle_alpha 90.00
_cell_angle_beta 95.9180(10)
_cell_angle_gamma 90.00
_cell_formula_units_Z 4
_cell_length_a 10.9514(7)
_cell_length_b 17.0221(11)
_cell_length_c 15.5282(10)
_cell_measurement_reflns_used 8566
_cell_measurement_temperature 100(2)
_cell_measurement_theta_max 30.50
_cell_measurement_theta_min 2.40
_cell_volume 2879.3(3)
_computing_cell_refinement 'SAINT+ 6.45 (Bruker, 2003)'
_computing_data_collection 'SMART 5.630 (Bruker, 1997-2002)'
_computing_data_reduction 'SAINT+ 6.45'
_computing_molecular_graphics 'SHELXTL 6.14'
_computing_publication_material 'SHELXTL 6.14'
_computing_structure_refinement 'SHELXTL 6.14'
_computing_structure_solution 'SHELXTL 6.14 (Bruker, 2000-2003)'
_diffrn_ambient_temperature 100(2)
_diffrn_measured_fraction_theta_full 0.990
_diffrn_measured_fraction_theta_max 0.990
_diffrn_measurement_device_type 'Bruker AXS SMART APEX CCD diffractometer'
_diffrn_measurement_method '\w scans'
_diffrn_radiation_monochromator graphite
_diffrn_radiation_source 'fine-focus sealed tube'
_diffrn_radiation_type MoK\a
_diffrn_radiation_wavelength 0.71073
_diffrn_reflns_av_R_equivalents 0.0206
_diffrn_reflns_av_sigmaI/netI 0.0173
_diffrn_reflns_limit_h_max 14
_diffrn_reflns_limit_h_min -14
_diffrn_reflns_limit_k_max 22
_diffrn_reflns_limit_k_min -22
_diffrn_reflns_limit_l_max 16
_diffrn_reflns_limit_l_min -20
_diffrn_reflns_number 29650
_diffrn_reflns_theta_full 28.28
_diffrn_reflns_theta_max 28.28
_diffrn_reflns_theta_min 1.78
_diffrn_standards_decay_% none
_diffrn_standards_number 0
_exptl_absorpt_coefficient_mu 5.189
_exptl_absorpt_correction_T_max 0.083
_exptl_absorpt_correction_T_min 0.051
_exptl_absorpt_correction_type multi-scan
_exptl_absorpt_process_details 'SADABS in SAINT+ (Bruker, 2003)'
_exptl_crystal_colour colourless
_exptl_crystal_density_diffrn 1.616
_exptl_crystal_density_method 'not measured'
_exptl_crystal_description block
_exptl_crystal_F_000 1400
_exptl_crystal_size_max 0.65
_exptl_crystal_size_mid 0.49
_exptl_crystal_size_min 0.48
_refine_diff_density_max 1.732
_refine_diff_density_min -1.873
_refine_diff_density_rms 0.109
_refine_ls_extinction_method none
_refine_ls_goodness_of_fit_ref 1.098
_refine_ls_hydrogen_treatment constr
_refine_ls_matrix_type full
_refine_ls_number_parameters 343
_refine_ls_number_reflns 7073
_refine_ls_number_restraints 0
_refine_ls_restrained_S_all 1.098
_refine_ls_R_factor_all 0.0229
_refine_ls_R_factor_gt 0.0218
_refine_ls_shift/su_max 0.005
_refine_ls_shift/su_mean 0.000
_refine_ls_structure_factor_coef Fsqd
_refine_ls_weighting_details 'calc w=1/[\s^2^(Fo^2^)+(0.0332P)^2^+2.7945P] where P=(Fo^2^+2Fc^2^)/3'
_refine_ls_weighting_scheme calc
_refine_ls_wR_factor_gt 0.0560
_refine_ls_wR_factor_ref 0.0566
_reflns_number_gt 6774
_reflns_number_total 7073
_reflns_threshold_expression >I>2\s(I)
_cod_data_source_file om800746u_si_001.cif
_cod_data_source_block 06mz237m
_cod_depositor_comments
;
The following automatic conversions were performed:

'_symmetry_cell_setting' value 'Monoclinic' changed to 'monoclinic'
according to /home/saulius/struct/CIF-dictionaries/cif_core.dic
dictionary named 'cif_core.dic' version 2.4.2 from 2011-04-26.

Automatic conversion script
Id: cif_fix_values 1715 2011-07-08 13:25:40Z adriana 
;
_cod_original_sg_symbol_H-M P2(1)/n
_cod_database_code 4068353

loop_
_symmetry_equiv_pos_as_xyz
'x, y, z'
'-x+1/2, y+1/2, -z+1/2'
'-x, -y, -z'
'x-1/2, -y-1/2, z-1/2'

loop_
_atom_site_label
_atom_site_type_symbol
_atom_site_fract_x
_atom_site_fract_y
_atom_site_fract_z
_atom_site_U_iso_or_equiv
_atom_site_adp_type
_atom_site_occupancy
_atom_site_symmetry_multiplicity
_atom_site_calc_flag
_atom_site_refinement_flags
Au1 Au 0.960017(7) 0.181312(4) 0.563932(5) 0.01051(4) Uani 1 1 d .
C1 C 1.0848(2) 0.12711(13) 0.65304(15) 0.0135(4) Uani 1 1 d .
C2 C 1.0511(2) 0.06963(14) 0.71065(16) 0.0173(5) Uani 1 1 d .
H2 H 0.9663 0.0608 0.7148 0.021 Uiso 1 1 calc R
C3 C 1.1366(3) 0.02480(15) 0.76221(16) 0.0208(5) Uani 1 1 d .
H3 H 1.1098 -0.0127 0.8015 0.025 Uiso 1 1 calc R
C4 C 1.2611(3) 0.03540(15) 0.75582(17) 0.0214(5) Uani 1 1 d .
H4 H 1.3201 0.0035 0.7885 0.026 Uiso 1 1 calc R
C5 C 1.2983(2) 0.09317(14) 0.70105(16) 0.0175(5) Uani 1 1 d .
H5 H 1.3834 0.1008 0.6967 0.021 Uiso 1 1 calc R
C6 C 1.2122(2) 0.14042(13) 0.65212(15) 0.0138(4) Uani 1 1 d .
C7 C 1.2587(2) 0.20608(14) 0.60045(15) 0.0142(4) Uani 1 1 d .
C8 C 1.3436(2) 0.19299(15) 0.54120(17) 0.0183(5) Uani 1 1 d .
H8 H 1.3709 0.1411 0.5317 0.022 Uiso 1 1 calc R
C9 C 1.3887(2) 0.25528(16) 0.49575(17) 0.0212(5) Uani 1 1 d .
H9 H 1.4455 0.2454 0.4547 0.025 Uiso 1 1 calc R
C10 C 1.3515(2) 0.33130(15) 0.50999(17) 0.0195(5) Uani 1 1 d .
H10 H 1.3833 0.3737 0.4793 0.023 Uiso 1 1 calc R
C11 C 1.2675(2) 0.34560(15) 0.56928(16) 0.0175(5) Uani 1 1 d .
H11 H 1.2419 0.3978 0.5794 0.021 Uiso 1 1 calc R
C12 C 1.2208(2) 0.28313(14) 0.61385(15) 0.0155(4) Uani 1 1 d .
H12 H 1.1625 0.2931 0.6538 0.019 Uiso 1 1 calc R
C13 C 0.6984(2) 0.20766(13) 0.40420(14) 0.0117(4) Uani 1 1 d .
C14 C 0.6343(2) 0.25080(13) 0.33681(14) 0.0127(4) Uani 1 1 d .
H14 H 0.6648 0.3006 0.3216 0.015 Uiso 1 1 calc R
C15 C 0.5275(2) 0.22206(14) 0.29222(15) 0.0155(4) Uani 1 1 d .
H15 H 0.4847 0.2523 0.2473 0.019 Uiso 1 1 calc R
C16 C 0.4834(2) 0.14885(14) 0.31346(15) 0.0164(5) Uani 1 1 d .
H16 H 0.4111 0.1284 0.2824 0.020 Uiso 1 1 calc R
C17 C 0.5449(2) 0.10587(14) 0.37988(16) 0.0161(4) Uani 1 1 d .
H17 H 0.5142 0.0558 0.3940 0.019 Uiso 1 1 calc R
C18 C 0.6516(2) 0.13466(13) 0.42686(15) 0.0132(4) Uani 1 1 d .
C19 C 0.7077(2) 0.08352(13) 0.49829(15) 0.0133(4) Uani 1 1 d .
C20 C 0.7911(2) 0.02513(14) 0.48156(16) 0.0177(5) Uani 1 1 d .
H20 H 0.8199 0.0215 0.4260 0.021 Uiso 1 1 calc R
C21 C 0.8321(2) -0.02793(14) 0.54633(17) 0.0203(5) Uani 1 1 d .
H21 H 0.8890 -0.0678 0.5349 0.024 Uiso 1 1 calc R
C22 C 0.7904(2) -0.02287(14) 0.62727(16) 0.0183(5) Uani 1 1 d .
H22 H 0.8174 -0.0599 0.6709 0.022 Uiso 1 1 calc R
C23 C 0.7094(2) 0.03590(15) 0.64491(16) 0.0192(5) Uani 1 1 d .
H23 H 0.6821 0.0398 0.7009 0.023 Uiso 1 1 calc R
C24 C 0.6678(2) 0.08924(15) 0.58062(15) 0.0177(5) Uani 1 1 d .
H24 H 0.6122 0.1296 0.5927 0.021 Uiso 1 1 calc R
C25 C 0.9307(2) 0.26008(13) 0.36044(14) 0.0123(4) Uani 1 1 d .
H25 H 0.8801 0.2925 0.3165 0.015 Uiso 1 1 calc R
C26 C 0.9531(2) 0.17980(12) 0.31943(16) 0.0149(5) Uani 1 1 d .
H26A H 0.9967 0.1450 0.3635 0.018 Uiso 1 1 calc R
H26B H 0.8732 0.1552 0.2997 0.018 Uiso 1 1 calc R
C27 C 1.0293(2) 0.18813(14) 0.24239(17) 0.0180(5) Uani 1 1 d .
H27A H 1.0464 0.1353 0.2198 0.022 Uiso 1 1 calc R
H27B H 0.9814 0.2178 0.1956 0.022 Uiso 1 1 calc R
C28 C 1.1507(2) 0.23063(15) 0.26796(16) 0.0191(5) Uani 1 1 d .
H28A H 1.2026 0.1985 0.3105 0.023 Uiso 1 1 calc R
H28B H 1.1954 0.2376 0.2162 0.023 Uiso 1 1 calc R
C29 C 1.1271(2) 0.31048(14) 0.30714(17) 0.0177(5) Uani 1 1 d .
H29A H 1.0821 0.3441 0.2625 0.021 Uiso 1 1 calc R
H29B H 1.2066 0.3361 0.3258 0.021 Uiso 1 1 calc R
C30 C 1.0526(2) 0.30330(14) 0.38468(16) 0.0168(5) Uani 1 1 d .
H30A H 1.0354 0.3564 0.4064 0.020 Uiso 1 1 calc R
H30B H 1.1012 0.2744 0.4318 0.020 Uiso 1 1 calc R
C31 C 0.8069(2) 0.34998(13) 0.48765(15) 0.0127(4) Uani 1 1 d .
H31 H 0.8092 0.3846 0.4359 0.015 Uiso 1 1 calc R
C32 C 0.9044(2) 0.37961(14) 0.55890(16) 0.0168(5) Uani 1 1 d .
H32A H 0.9055 0.3449 0.6101 0.020 Uiso 1 1 calc R
H32B H 0.9864 0.3771 0.5375 0.020 Uiso 1 1 calc R
C33 C 0.8785(2) 0.46424(14) 0.58566(18) 0.0217(5) Uani 1 1 d .
H33A H 0.9409 0.4807 0.6329 0.026 Uiso 1 1 calc R
H33B H 0.8846 0.4998 0.5358 0.026 Uiso 1 1 calc R
C34 C 0.7510(2) 0.47107(15) 0.61610(17) 0.0217(5) Uani 1 1 d .
H34A H 0.7478 0.4401 0.6698 0.026 Uiso 1 1 calc R
H34B H 0.7342 0.5267 0.6294 0.026 Uiso 1 1 calc R
C35 C 0.6532(2) 0.44128(15) 0.54688(17) 0.0206(5) Uani 1 1 d .
H35A H 0.6502 0.4762 0.4957 0.025 Uiso 1 1 calc R
H35B H 0.5720 0.4433 0.5695 0.025 Uiso 1 1 calc R
C36 C 0.6789(2) 0.35708(14) 0.51934(16) 0.0164(5) Uani 1 1 d .
H36A H 0.6159 0.3409 0.4724 0.020 Uiso 1 1 calc R
H36B H 0.6734 0.3212 0.5690 0.020 Uiso 1 1 calc R
P1 P 0.84334(5) 0.24793(3) 0.45550(4) 0.01039(11) Uani 1 1 d .

loop_
_atom_site_aniso_label
_atom_site_aniso_U_11
_atom_site_aniso_U_22
_atom_site_aniso_U_33
_atom_site_aniso_U_23
_atom_site_aniso_U_13
_atom_site_aniso_U_12
Au1 0.01022(5) 0.01160(5) 0.00923(5) 0.00045(3) -0.00131(3) -0.00044(3)
C1 0.0159(11) 0.0132(10) 0.0107(10) -0.0035(8) -0.0016(8) -0.0002(8)
C2 0.0175(12) 0.0169(11) 0.0167(11) -0.0008(9) -0.0022(9) -0.0033(9)
C3 0.0280(14) 0.0172(11) 0.0156(12) 0.0029(9) -0.0053(10) -0.0029(10)
C4 0.0243(13) 0.0186(12) 0.0190(12) 0.0011(9) -0.0092(10) 0.0047(10)
C5 0.0149(11) 0.0195(11) 0.0170(11) -0.0037(9) -0.0043(9) 0.0024(9)
C6 0.0154(11) 0.0138(10) 0.0118(10) -0.0028(8) -0.0012(8) 0.0016(8)
C7 0.0120(10) 0.0175(11) 0.0123(10) -0.0009(9) -0.0025(8) -0.0028(8)
C8 0.0143(12) 0.0200(11) 0.0203(12) -0.0042(9) 0.0009(10) -0.0008(9)
C9 0.0158(12) 0.0277(13) 0.0210(12) -0.0047(10) 0.0060(10) -0.0048(10)
C10 0.0148(12) 0.0242(12) 0.0193(12) 0.0021(10) 0.0004(9) -0.0057(9)
C11 0.0154(11) 0.0176(11) 0.0187(12) 0.0000(9) -0.0025(9) -0.0001(9)
C12 0.0111(10) 0.0209(11) 0.0141(11) 0.0000(9) -0.0008(8) -0.0011(9)
C13 0.0116(10) 0.0132(10) 0.0101(10) -0.0006(8) 0.0006(8) -0.0003(8)
C14 0.0113(10) 0.0162(10) 0.0107(10) 0.0002(8) 0.0016(8) 0.0000(8)
C15 0.0139(11) 0.0213(11) 0.0105(10) 0.0019(9) -0.0022(8) 0.0012(9)
C16 0.0131(11) 0.0207(11) 0.0146(11) -0.0016(9) -0.0019(9) -0.0027(9)
C17 0.0143(11) 0.0159(11) 0.0175(11) -0.0005(9) -0.0014(9) -0.0041(8)
C18 0.0130(11) 0.0143(10) 0.0124(10) -0.0012(8) 0.0011(8) 0.0013(8)
C19 0.0134(11) 0.0125(10) 0.0133(10) 0.0008(8) -0.0016(8) -0.0042(8)
C20 0.0220(12) 0.0158(11) 0.0146(11) -0.0011(9) -0.0010(9) 0.0010(9)
C21 0.0249(13) 0.0154(11) 0.0194(12) -0.0009(9) -0.0040(10) 0.0059(9)
C22 0.0228(12) 0.0131(10) 0.0173(12) 0.0035(9) -0.0054(9) -0.0027(9)
C23 0.0204(12) 0.0225(12) 0.0146(11) 0.0034(9) 0.0010(9) -0.0006(9)
C24 0.0179(11) 0.0201(11) 0.0152(11) 0.0017(9) 0.0021(9) 0.0041(9)
C25 0.0130(10) 0.0136(10) 0.0103(10) 0.0027(8) 0.0010(8) 0.0002(8)
C26 0.0168(12) 0.0136(11) 0.0140(11) -0.0014(8) 0.0010(9) 0.0000(8)
C27 0.0165(12) 0.0232(12) 0.0145(12) -0.0041(9) 0.0028(9) 0.0007(9)
C28 0.0144(11) 0.0261(12) 0.0171(11) -0.0014(10) 0.0029(9) -0.0005(9)
C29 0.0139(11) 0.0200(11) 0.0195(12) 0.0024(9) 0.0029(9) -0.0025(9)
C30 0.0169(12) 0.0166(10) 0.0169(12) -0.0016(9) 0.0019(9) -0.0043(9)
C31 0.0136(11) 0.0126(10) 0.0117(10) -0.0009(8) -0.0004(8) -0.0001(8)
C32 0.0145(11) 0.0158(10) 0.0192(12) -0.0034(9) -0.0023(9) -0.0009(8)
C33 0.0240(13) 0.0149(11) 0.0253(13) -0.0057(10) -0.0024(10) -0.0039(9)
C34 0.0247(13) 0.0207(12) 0.0187(12) -0.0077(9) -0.0021(10) 0.0037(10)
C35 0.0185(12) 0.0205(12) 0.0221(12) -0.0052(10) -0.0008(10) 0.0052(9)
C36 0.0131(11) 0.0184(11) 0.0176(11) -0.0050(9) 0.0014(9) 0.0000(8)
P1 0.0098(3) 0.0109(2) 0.0100(3) 0.00026(19) -0.0008(2) -0.00046(19)

loop_
_atom_type_symbol
_atom_type_description
_atom_type_scat_dispersion_real
_atom_type_scat_dispersion_imag
_atom_type_scat_source
C C 0.0033 0.0016 'International Tables Vol C Tables 4.2.6.8 and 6.1.1.4'
H H 0.0000 0.0000 'International Tables Vol C Tables 4.2.6.8 and 6.1.1.4'
P P 0.1023 0.0942 'International Tables Vol C Tables 4.2.6.8 and 6.1.1.4'
Au Au -2.0133 8.8022 'International Tables Vol C Tables 4.2.6.8 and 6.1.1.4'

loop_
_geom_angle_atom_site_label_1
_geom_angle_atom_site_label_2
_geom_angle_atom_site_label_3
_geom_angle
C1 Au1 P1 172.18(7)
C2 C1 C6 116.3(2)
C2 C1 Au1 122.80(18)
C6 C1 Au1 120.53(17)
C3 C2 C1 122.9(2)
C3 C2 H2 118.5
C1 C2 H2 118.5
C4 C3 C2 119.6(2)
C4 C3 H3 120.2
C2 C3 H3 120.2
C5 C4 C3 119.2(2)
C5 C4 H4 120.4
C3 C4 H4 120.4
C4 C5 C6 121.0(2)
C4 C5 H5 119.5
C6 C5 H5 119.5
C5 C6 C1 120.8(2)
C5 C6 C7 118.2(2)
C1 C6 C7 121.1(2)
C8 C7 C12 118.5(2)
C8 C7 C6 121.5(2)
C12 C7 C6 119.9(2)
C7 C8 C9 120.6(2)
C7 C8 H8 119.7
C9 C8 H8 119.7
C10 C9 C8 120.4(2)
C10 C9 H9 119.8
C8 C9 H9 119.8
C9 C10 C11 119.8(2)
C9 C10 H10 120.1
C11 C10 H10 120.1
C10 C11 C12 119.8(2)
C10 C11 H11 120.1
C12 C11 H11 120.1
C11 C12 C7 120.8(2)
C11 C12 H12 119.6
C7 C12 H12 119.6
C18 C13 C14 118.8(2)
C18 C13 P1 123.00(17)
C14 C13 P1 118.14(17)
C15 C14 C13 121.2(2)
C15 C14 H14 119.4
C13 C14 H14 119.4
C14 C15 C16 119.6(2)
C14 C15 H15 120.2
C16 C15 H15 120.2
C17 C16 C15 119.9(2)
C17 C16 H16 120.1
C15 C16 H16 120.1
C16 C17 C18 121.3(2)
C16 C17 H17 119.3
C18 C17 H17 119.3
C17 C18 C13 119.1(2)
C17 C18 C19 116.2(2)
C13 C18 C19 124.7(2)
C20 C19 C24 119.6(2)
C20 C19 C18 120.4(2)
C24 C19 C18 119.8(2)
C21 C20 C19 119.9(2)
C21 C20 H20 120.1
C19 C20 H20 120.1
C22 C21 C20 120.3(2)
C22 C21 H21 119.9
C20 C21 H21 119.9
C23 C22 C21 120.2(2)
C23 C22 H22 119.9
C21 C22 H22 119.9
C22 C23 C24 119.9(2)
C22 C23 H23 120.0
C24 C23 H23 120.0
C23 C24 C19 120.1(2)
C23 C24 H24 119.9
C19 C24 H24 119.9
C30 C25 C26 110.85(19)
C30 C25 P1 111.43(16)
C26 C25 P1 110.38(15)
C30 C25 H25 108.0
C26 C25 H25 108.0
P1 C25 H25 108.0
C27 C26 C25 111.31(18)
C27 C26 H26A 109.4
C25 C26 H26A 109.4
C27 C26 H26B 109.4
C25 C26 H26B 109.4
H26A C26 H26B 108.0
C28 C27 C26 111.7(2)
C28 C27 H27A 109.3
C26 C27 H27A 109.3
C28 C27 H27B 109.3
C26 C27 H27B 109.3
H27A C27 H27B 107.9
C29 C28 C27 110.3(2)
C29 C28 H28A 109.6
C27 C28 H28A 109.6
C29 C28 H28B 109.6
C27 C28 H28B 109.6
H28A C28 H28B 108.1
C28 C29 C30 111.7(2)
C28 C29 H29A 109.3
C30 C29 H29A 109.3
C28 C29 H29B 109.3
C30 C29 H29B 109.3
H29A C29 H29B 107.9
C29 C30 C25 111.5(2)
C29 C30 H30A 109.3
C25 C30 H30A 109.3
C29 C30 H30B 109.3
C25 C30 H30B 109.3
H30A C30 H30B 108.0
C36 C31 C32 109.38(19)
C36 C31 P1 112.77(16)
C32 C31 P1 110.21(16)
C36 C31 H31 108.1
C32 C31 H31 108.1
P1 C31 H31 108.1
C33 C32 C31 111.6(2)
C33 C32 H32A 109.3
C31 C32 H32A 109.3
C33 C32 H32B 109.3
C31 C32 H32B 109.3
H32A C32 H32B 108.0
C34 C33 C32 110.9(2)
C34 C33 H33A 109.5
C32 C33 H33A 109.5
C34 C33 H33B 109.5
C32 C33 H33B 109.5
H33A C33 H33B 108.0
C35 C34 C33 110.8(2)
C35 C34 H34A 109.5
C33 C34 H34A 109.5
C35 C34 H34B 109.5
C33 C34 H34B 109.5
H34A C34 H34B 108.1
C34 C35 C36 111.9(2)
C34 C35 H35A 109.2
C36 C35 H35A 109.2
C34 C35 H35B 109.2
C36 C35 H35B 109.2
H35A C35 H35B 107.9
C35 C36 C31 111.3(2)
C35 C36 H36A 109.4
C31 C36 H36A 109.4
C35 C36 H36B 109.4
C31 C36 H36B 109.4
H36A C36 H36B 108.0
C13 P1 C25 101.00(10)
C13 P1 C31 105.38(10)
C25 P1 C31 104.62(10)
C13 P1 Au1 121.55(8)
C25 P1 Au1 110.13(8)
C31 P1 Au1 112.42(8)

loop_
_geom_bond_atom_site_label_1
_geom_bond_atom_site_label_2
_geom_bond_distance
Au1 C1 2.060(2)
Au1 P1 2.3043(6)
C1 C2 1.401(3)
C1 C6 1.415(3)
C2 C3 1.395(3)
C2 H2 0.9500
C3 C4 1.389(4)
C3 H3 0.9500
C4 C5 1.388(4)
C4 H4 0.9500
C5 C6 1.402(3)
C5 H5 0.9500
C6 C7 1.496(3)
C7 C8 1.391(3)
C7 C12 1.398(3)
C8 C9 1.392(4)
C8 H8 0.9500
C9 C10 1.382(4)
C9 H9 0.9500
C10 C11 1.388(4)
C10 H10 0.9500
C11 C12 1.394(3)
C11 H11 0.9500
C12 H12 0.9500
C13 C18 1.403(3)
C13 C14 1.406(3)
C13 P1 1.834(2)
C14 C15 1.385(3)
C14 H14 0.9500
C15 C16 1.389(3)
C15 H15 0.9500
C16 C17 1.382(3)
C16 H16 0.9500
C17 C18 1.401(3)
C17 H17 0.9500
C18 C19 1.492(3)
C19 C20 1.392(3)
C19 C24 1.396(3)
C20 C21 1.391(3)
C20 H20 0.9500
C21 C22 1.384(4)
C21 H21 0.9500
C22 C23 1.383(4)
C22 H22 0.9500
C23 C24 1.391(3)
C23 H23 0.9500
C24 H24 0.9500
C25 C30 1.536(3)
C25 C26 1.538(3)
C25 P1 1.852(2)
C25 H25 1.0000
C26 C27 1.534(3)
C26 H26A 0.9900
C26 H26B 0.9900
C27 C28 1.530(4)
C27 H27A 0.9900
C27 H27B 0.9900
C28 C29 1.522(3)
C28 H28A 0.9900
C28 H28B 0.9900
C29 C30 1.528(3)
C29 H29A 0.9900
C29 H29B 0.9900
C30 H30A 0.9900
C30 H30B 0.9900
C31 C36 1.537(3)
C31 C32 1.542(3)
C31 P1 1.862(2)
C31 H31 1.0000
C32 C33 1.534(3)
C32 H32A 0.9900
C32 H32B 0.9900
C33 C34 1.524(4)
C33 H33A 0.9900
C33 H33B 0.9900
C34 C35 1.524(4)
C34 H34A 0.9900
C34 H34B 0.9900
C35 C36 1.530(3)
C35 H35A 0.9900
C35 H35B 0.9900
C36 H36A 0.9900
C36 H36B 0.9900
